data_1562694
loop_
_publ_author_name
'Suko, Natsumi'
'Itamoto, Hideki'
'Okayasu, Yoshinori'
'Okura, Naoya'
'Yuasa, Junpei'

_publ_section_title
;
 Helix-mediated over 1 nm-range chirality recognition by ligand-to-ligand
 interactions of dinuclear helicates
;
_journal_name_full 'Chemical Science'
_journal_paper_doi 10.1039/D1SC01611C
_journal_year 2021
_chemical_formula_sum 'C94 H56 Eu2 F18 N6 O16 S6'
_chemical_formula_weight 2363.72
_space_group_crystal_system monoclinic
_space_group_IT_number 15
_space_group_name_Hall '-C 2yc'
_space_group_name_H-M_alt 'C 1 2/c 1'
_atom_sites_solution_hydrogens geom
_audit_creation_method SHELXL-2016/6
_audit_update_record
;
2020-10-13 deposited with the CCDC.	2021-05-14 downloaded from the CCDC.
;
_cell_angle_alpha 90
_cell_angle_beta 109.4240(10)
_cell_angle_gamma 90
_cell_formula_units_Z 4
_cell_length_a 36.038(3)
_cell_length_b 19.4536(15)
_cell_length_c 14.1461(11)
_cell_measurement_reflns_used 2258
_cell_measurement_temperature 100(2)
_cell_measurement_theta_max 26.6680
_cell_measurement_theta_min 1.8138
_cell_volume 9352.9(13)
_computing_structure_refinement 'SHELXL-2016/6 (Sheldrick, 2016)'
_diffrn_ambient_temperature 100(2)
_diffrn_measured_fraction_theta_full 0.997
_diffrn_measured_fraction_theta_max 0.997
_diffrn_measurement_device_type 'Bruker APEX-II CCD'
_diffrn_measurement_method '\f and \w scans'
_diffrn_radiation_type MoK\a
_diffrn_radiation_wavelength 0.71073
_diffrn_reflns_av_R_equivalents 0.1043
_diffrn_reflns_av_unetI/netI 0.0794
_diffrn_reflns_Laue_measured_fraction_full 0.997
_diffrn_reflns_Laue_measured_fraction_max 0.997
_diffrn_reflns_limit_h_max 25
_diffrn_reflns_limit_h_min -42
_diffrn_reflns_limit_k_max 23
_diffrn_reflns_limit_k_min -23
_diffrn_reflns_limit_l_max 16
_diffrn_reflns_limit_l_min -16
_diffrn_reflns_number 21685
_diffrn_reflns_point_group_measured_fraction_full 0.997
_diffrn_reflns_point_group_measured_fraction_max 0.997
_diffrn_reflns_theta_full 25.027
_diffrn_reflns_theta_max 25.027
_diffrn_reflns_theta_min 1.782
_exptl_absorpt_coefficient_mu 1.568
_exptl_crystal_colour yellow
_exptl_crystal_density_diffrn 1.679
_exptl_crystal_description plate
_exptl_crystal_F_000 4696
_refine_diff_density_max 1.599
_refine_diff_density_min -0.869
_refine_diff_density_rms 0.121
_refine_ls_extinction_method none
_refine_ls_goodness_of_fit_ref 1.059
_refine_ls_hydrogen_treatment constr
_refine_ls_matrix_type full
_refine_ls_number_parameters 611
_refine_ls_number_reflns 8240
_refine_ls_number_restraints 118
_refine_ls_restrained_S_all 1.081
_refine_ls_R_factor_all 0.0494
_refine_ls_R_factor_gt 0.0413
_refine_ls_shift/su_max 0.002
_refine_ls_shift/su_mean 0.000
_refine_ls_structure_factor_coef Fsqd
_refine_ls_weighting_details 'w=1/[\s^2^(Fo^2^)+(0.0577P)^2^] where P=(Fo^2^+2Fc^2^)/3'
_refine_ls_weighting_scheme calc
_refine_ls_wR_factor_gt 0.1132
_refine_ls_wR_factor_ref 0.1177
_reflns_Friedel_coverage 0.000
_reflns_number_gt 6812
_reflns_number_total 8240
_reflns_threshold_expression 'I > 2\s(I)'
_cod_data_source_file d1sc01611c2.cif
_cod_data_source_block 1912112SEuPybox_0m_a_sqd
_cod_original_cell_volume 9353.0(12)
_cod_original_sg_symbol_H-M 'C 2/c'
_cod_database_code 1562694
_shelx_shelxl_version_number 2016/6
_shelx_space_group_comment
;
The symmetry employed for this shelxl refinement is uniquely defined
by the following loop, which should always be used as a source of
symmetry information in preference to the above space-group names.
They are only intended as comments.
;
_platon_squeeze_void_probe_radius 1.20

loop_
_space_group_symop_operation_xyz
'x, y, z'
'-x, y, -z+1/2'
'x+1/2, y+1/2, z'
'-x+1/2, y+1/2, -z+1/2'
'-x, -y, -z'
'x, -y, z-1/2'
'-x+1/2, -y+1/2, -z'
'x+1/2, -y+1/2, z-1/2'

loop_
_atom_site_label
_atom_site_type_symbol
_atom_site_fract_x
_atom_site_fract_y
_atom_site_fract_z
_atom_site_U_iso_or_equiv
_atom_site_adp_type
_atom_site_occupancy
_atom_site_site_symmetry_order
_atom_site_calc_flag
_atom_site_refinement_flags_posn
_atom_site_refinement_flags_adp
_atom_site_refinement_flags_occupancy
_atom_site_disorder_assembly
_atom_site_disorder_group
F8 F 0.45596(18) 0.4008(4) 0.7669(4) 0.0540(9) Uani 0.580(5) 1 d D U P A 1
F7 F 0.39642(19) 0.3756(4) 0.7530(5) 0.0540(9) Uani 0.580(5) 1 d D U P A 1
F9 F 0.43646(19) 0.2950(4) 0.7640(4) 0.0540(9) Uani 0.580(5) 1 d D U P A 1
F4 F 0.7707(2) 0.3364(6) 0.3356(6) 0.0480(7) Uani 0.580(5) 1 d D U P A 1
F5 F 0.76301(15) 0.3411(3) 0.4773(4) 0.0480(7) Uani 0.580(5) 1 d D U P A 1
F6 F 0.74595(19) 0.4296(4) 0.3792(4) 0.0480(7) Uani 0.580(5) 1 d D U P A 1
C6 C 0.3745(4) 0.0595(7) 0.3411(10) 0.0902(19) Uani 0.580(5) 1 d DG U P A 1
C5 C 0.4153(4) 0.0563(6) 0.3701(9) 0.0902(19) Uani 0.580(5) 1 d G U P A 1
H5 H 0.428715 0.084104 0.338866 0.108 Uiso 0.580(5) 1 calc R U P A 1
C4 C 0.4360(2) 0.0115(6) 0.4458(8) 0.0902(19) Uani 0.580(5) 1 d G U P A 1
H4 H 0.463282 0.009275 0.465157 0.108 Uiso 0.580(5) 1 calc R U P A 1
C3 C 0.4159(3) -0.0301(5) 0.4925(7) 0.0902(19) Uani 0.580(5) 1 d G U P A 1
H3 H 0.429771 -0.060115 0.543106 0.108 Uiso 0.580(5) 1 calc R U P A 1
C2 C 0.3751(3) -0.0269(5) 0.4635(8) 0.0902(19) Uani 0.580(5) 1 d G U P A 1
H2 H 0.361691 -0.054677 0.494765 0.108 Uiso 0.580(5) 1 calc R U P A 1
C1 C 0.3544(2) 0.0180(7) 0.3879(10) 0.0902(19) Uani 0.580(5) 1 d G U P A 1
H1 H 0.327123 0.020151 0.368473 0.108 Uiso 0.580(5) 1 calc R U P A 1
C2A C 0.3976(5) -0.0184(10) 0.4592(15) 0.0902(19) Uani 0.420(5) 1 d D . P A 2
H2A H 0.392356 -0.048426 0.504382 0.108 Uiso 0.420(5) 1 calc R U P A 2
C4A C 0.4477(6) 0.0350(9) 0.3974(14) 0.0902(19) Uani 0.420(5) 1 d D . P A 2
H4A H 0.473305 0.038883 0.396641 0.108 Uiso 0.420(5) 1 calc R U P A 2
C5A C 0.4165(6) 0.0724(11) 0.3386(16) 0.0902(19) Uani 0.420(5) 1 d D . P A 2
H5A H 0.421826 0.105747 0.297854 0.108 Uiso 0.420(5) 1 calc R U P A 2
C1A C 0.3670(6) 0.0190(12) 0.3899(17) 0.0902(19) Uani 0.420(5) 1 d D . P A 2
H1A H 0.340814 0.011634 0.383425 0.108 Uiso 0.420(5) 1 calc R U P A 2
C3A C 0.4359(5) -0.0095(10) 0.4586(17) 0.0902(19) Uani 0.420(5) 1 d D . P A 2
H3A H 0.455363 -0.035957 0.503422 0.108 Uiso 0.420(5) 1 calc R U P A 2
C6A C 0.3775(6) 0.0656(13) 0.3337(18) 0.0902(19) Uani 0.420(5) 1 d D . P A 2
F4A F 0.7745(3) 0.3438(8) 0.3569(8) 0.0480(7) Uani 0.420(5) 1 d D . P A 2
F5A F 0.7544(2) 0.3770(5) 0.4800(5) 0.0480(7) Uani 0.420(5) 1 d D . P A 2
F6A F 0.7428(3) 0.4331(5) 0.3431(6) 0.0480(7) Uani 0.420(5) 1 d D . P A 2
F9A F 0.4162(3) 0.2973(5) 0.7643(5) 0.0540(9) Uani 0.420(5) 1 d D . P A 2
F7A F 0.4027(3) 0.4014(5) 0.7481(7) 0.0540(9) Uani 0.420(5) 1 d D . P A 2
F8A F 0.4624(2) 0.3680(6) 0.7719(6) 0.0540(9) Uani 0.420(5) 1 d D . P A 2
Eu1 Eu 0.35243(2) 0.27899(2) 0.39886(2) 0.01804(10) Uani 1 1 d . . . . .
S3 S 0.44708(3) 0.40346(6) 0.28815(7) 0.0219(2) Uani 1 1 d . . . . .
S2 S 0.57757(3) 0.24104(7) 0.37882(8) 0.0271(3) Uani 1 1 d . . . . .
S1 S 0.49702(3) 0.22965(6) 0.45666(9) 0.0253(3) Uani 1 1 d . . . . .
O8 O 0.39559(7) 0.37015(15) 0.3981(2) 0.0193(6) Uani 1 1 d . . . . .
O7 O 0.38226(8) 0.32088(16) 0.5687(2) 0.0240(7) Uani 1 1 d . . . . .
O4 O 0.41490(8) 0.22749(15) 0.4453(2) 0.0222(7) Uani 1 1 d . . . . .
O5 O 0.62895(8) 0.27027(15) 0.2552(2) 0.0220(7) Uani 1 1 d . . . . .
O6 O 0.69354(8) 0.33939(16) 0.2368(2) 0.0243(7) Uani 1 1 d . . . . .
O3 O 0.35182(8) 0.18851(16) 0.5135(2) 0.0251(7) Uani 1 1 d . . . . .
F2 F 0.39372(8) 0.05591(16) 0.6846(2) 0.0508(9) Uani 1 1 d . . . . .
F3 F 0.33476(9) 0.06705(17) 0.5815(3) 0.0592(10) Uani 1 1 d . . . . .
F1 F 0.35639(9) 0.13585(19) 0.7068(2) 0.0607(10) Uani 1 1 d . . . . .
O2 O 0.24497(9) 0.37274(18) 0.4793(3) 0.0404(9) Uani 1 1 d . . . . .
N2 N 0.27692(10) 0.23700(19) 0.3540(3) 0.0241(8) Uani 1 1 d . . . . .
N3 N 0.30455(10) 0.35309(19) 0.4638(3) 0.0251(8) Uani 1 1 d . . . . .
O1 O 0.28043(11) 0.0945(2) 0.1983(3) 0.0528(10) Uani 1 1 d . . . . .
C44 C 0.45899(11) 0.4066(2) 0.4170(3) 0.0193(9) Uani 1 1 d . . . . .
N1 N 0.32912(11) 0.1629(2) 0.2962(3) 0.0308(9) Uani 1 1 d . . . . .
C47 C 0.49471(11) 0.4226(2) 0.2954(3) 0.0228(9) Uani 1 1 d . . . . .
C45 C 0.49839(11) 0.4217(2) 0.4618(3) 0.0244(10) Uani 1 1 d . . . . .
H45 H 0.510529 0.425155 0.530809 0.029 Uiso 1 1 calc R U . . .
C46 C 0.51817(12) 0.4311(2) 0.3931(3) 0.0267(10) Uani 1 1 d . . . . .
H46 H 0.544745 0.442170 0.411911 0.032 Uiso 1 1 calc R U . . .
C42 C 0.43910(11) 0.3820(2) 0.5654(3) 0.0240(10) Uani 1 1 d . . . . .
H42 H 0.462808 0.400684 0.605852 0.029 Uiso 1 1 calc R U . . .
C28 C 0.47754(12) 0.1868(2) 0.5359(3) 0.0228(10) Uani 1 1 d . . . . .
C26 C 0.41899(12) 0.1525(2) 0.5797(3) 0.0261(10) Uani 1 1 d . . . . .
H26 H 0.435997 0.125549 0.629808 0.031 Uiso 1 1 calc R U . . .
C27 C 0.43492(11) 0.1909(2) 0.5180(3) 0.0208(9) Uani 1 1 d . . . . .
C43 C 0.42917(11) 0.3858(2) 0.4598(3) 0.0206(9) Uani 1 1 d . . . . .
C14 C 0.25138(12) 0.2745(2) 0.3844(4) 0.0275(11) Uani 1 1 d . . . . .
C35 C 0.62805(12) 0.2516(3) 0.4188(3) 0.0265(10) Uani 1 1 d . . . . .
C41 C 0.41458(12) 0.3513(2) 0.6097(3) 0.0257(10) Uani 1 1 d . . . . .
C18 C 0.33148(12) 0.4723(2) 0.4952(3) 0.0258(10) Uani 1 1 d . . . . .
C32 C 0.57853(12) 0.2196(2) 0.4986(3) 0.0239(10) Uani 1 1 d . . . . .
C25 C 0.37966(12) 0.1526(2) 0.5702(3) 0.0248(10) Uani 1 1 d . . . . .
C15 C 0.26885(12) 0.3343(2) 0.4438(3) 0.0279(10) Uani 1 1 d . . . . .
C19 C 0.32843(13) 0.4814(2) 0.3945(3) 0.0305(11) Uani 1 1 d . . . . .
H19 H 0.313204 0.451400 0.345840 0.037 Uiso 1 1 calc R U . . .
C17 C 0.31053(13) 0.4153(2) 0.5283(3) 0.0292(10) Uani 1 1 d . . . . .
H17 H 0.325471 0.402798 0.597593 0.035 Uiso 1 1 calc R U . . .
C33 C 0.61636(13) 0.2201(2) 0.5644(3) 0.0305(12) Uani 1 1 d . . . . .
H33 H 0.622890 0.209329 0.632030 0.037 Uiso 1 1 calc R U . . .
C34 C 0.64409(13) 0.2384(3) 0.5195(3) 0.0337(12) Uani 1 1 d . . . . .
H34 H 0.670913 0.241378 0.554602 0.040 Uiso 1 1 calc R U . . .
C21 C 0.36991(13) 0.5805(3) 0.4390(4) 0.0325(11) Uani 1 1 d . . . . .
H21 H 0.383247 0.616198 0.420586 0.039 Uiso 1 1 calc R U . . .
C29 C 0.50615(12) 0.1531(3) 0.6097(3) 0.0288(11) Uani 1 1 d . . . . .
H29 H 0.501128 0.127174 0.659351 0.035 Uiso 1 1 calc R U . . .
C40 C 0.42613(12) 0.3552(3) 0.7230(3) 0.0331(12) Uani 1 1 d D . . . .
C30 C 0.54361(12) 0.1616(2) 0.6032(3) 0.0282(11) Uani 1 1 d . . . . .
H30 H 0.566155 0.142042 0.648108 0.034 Uiso 1 1 calc R U . . .
C36 C 0.64757(13) 0.2739(2) 0.3476(3) 0.0265(11) Uani 1 1 d . . . . .
C31 C 0.54378(12) 0.2017(2) 0.5235(3) 0.0222(9) Uani 1 1 d . . . . .
C10 C 0.26285(12) 0.1843(3) 0.2924(3) 0.0296(11) Uani 1 1 d . . . . .
C23 C 0.35376(13) 0.5190(2) 0.5662(3) 0.0309(11) Uani 1 1 d . . . . .
H23 H 0.356322 0.513607 0.633396 0.037 Uiso 1 1 calc R U . . .
C9 C 0.29294(14) 0.1481(2) 0.2638(3) 0.0323(11) Uani 1 1 d . . . . .
C20 C 0.34802(14) 0.5349(3) 0.3678(4) 0.0330(11) Uani 1 1 d . . . . .
H20 H 0.346435 0.540253 0.301238 0.040 Uiso 1 1 calc R U . . .
C38 C 0.70522(12) 0.3308(3) 0.3308(3) 0.0275(10) Uani 1 1 d . . . . .
C22 C 0.37204(13) 0.5733(3) 0.5365(4) 0.0351(12) Uani 1 1 d . . . . .
H22 H 0.385977 0.605431 0.583654 0.042 Uiso 1 1 calc R U . . .
C7 C 0.35021(17) 0.1100(3) 0.2557(4) 0.0510(15) Uani 1 1 d D . . . .
H7 H 0.367253 0.131964 0.223075 0.061 Uiso 1 1 calc R U . A 1
C37 C 0.68662(13) 0.3006(3) 0.3886(3) 0.0358(12) Uani 1 1 d . . . . .
H37 H 0.699648 0.297006 0.457248 0.043 Uiso 1 1 calc R U . . .
C12 C 0.19755(13) 0.2031(3) 0.2925(4) 0.0425(14) Uani 1 1 d . . . . .
H12 H 0.171084 0.191143 0.273209 0.051 Uiso 1 1 calc R U . . .
C13 C 0.21175(13) 0.2577(3) 0.3569(4) 0.0385(13) Uani 1 1 d . . . . .
H13 H 0.195003 0.282914 0.381530 0.046 Uiso 1 1 calc R U . . .
C11 C 0.22281(14) 0.1665(3) 0.2573(4) 0.0387(12) Uani 1 1 d . . . . .
H11 H 0.213651 0.131026 0.211384 0.046 Uiso 1 1 calc R U . . .
C39 C 0.74502(14) 0.3634(3) 0.3807(3) 0.0425(14) Uani 1 1 d D . . . .
C16 C 0.26764(15) 0.4339(3) 0.5206(4) 0.0421(13) Uani 1 1 d . . . . .
H16A H 0.266064 0.444505 0.586127 0.051 Uiso 1 1 calc R U . . .
H16B H 0.258200 0.473029 0.476743 0.051 Uiso 1 1 calc R U . . .
C24 C 0.36645(13) 0.1025(3) 0.6363(4) 0.0384(13) Uani 1 1 d . . . . .
C8 C 0.31589(18) 0.0718(3) 0.1784(4) 0.0599(18) Uani 1 1 d . . . . .
H8A H 0.314401 0.083677 0.110603 0.072 Uiso 1 1 calc R U . . .
H8B H 0.319174 0.022440 0.186831 0.072 Uiso 1 1 calc R U . . .

loop_
_atom_site_aniso_label
_atom_site_aniso_U_11
_atom_site_aniso_U_22
_atom_site_aniso_U_33
_atom_site_aniso_U_23
_atom_site_aniso_U_13
_atom_site_aniso_U_12
F8 0.0531(17) 0.083(3) 0.0286(11) -0.0032(16) 0.0170(12) -0.0074(18)
F7 0.0531(17) 0.083(3) 0.0286(11) -0.0032(16) 0.0170(12) -0.0074(18)
F9 0.0531(17) 0.083(3) 0.0286(11) -0.0032(16) 0.0170(12) -0.0074(18)
F4 0.0252(12) 0.0691(19) 0.0431(19) -0.0231(18) 0.0026(13) -0.0120(11)
F5 0.0252(12) 0.0691(19) 0.0431(19) -0.0231(18) 0.0026(13) -0.0120(11)
F6 0.0252(12) 0.0691(19) 0.0431(19) -0.0231(18) 0.0026(13) -0.0120(11)
C6 0.083(3) 0.070(4) 0.096(4) -0.026(2) 0.001(3) 0.036(3)
C5 0.083(3) 0.070(4) 0.096(4) -0.026(2) 0.001(3) 0.036(3)
C4 0.083(3) 0.070(4) 0.096(4) -0.026(2) 0.001(3) 0.036(3)
C3 0.083(3) 0.070(4) 0.096(4) -0.026(2) 0.001(3) 0.036(3)
C2 0.083(3) 0.070(4) 0.096(4) -0.026(2) 0.001(3) 0.036(3)
C1 0.083(3) 0.070(4) 0.096(4) -0.026(2) 0.001(3) 0.036(3)
C2A 0.083(3) 0.070(4) 0.096(4) -0.026(2) 0.001(3) 0.036(3)
C4A 0.083(3) 0.070(4) 0.096(4) -0.026(2) 0.001(3) 0.036(3)
C5A 0.083(3) 0.070(4) 0.096(4) -0.026(2) 0.001(3) 0.036(3)
C1A 0.083(3) 0.070(4) 0.096(4) -0.026(2) 0.001(3) 0.036(3)
C3A 0.083(3) 0.070(4) 0.096(4) -0.026(2) 0.001(3) 0.036(3)
C6A 0.083(3) 0.070(4) 0.096(4) -0.026(2) 0.001(3) 0.036(3)
F4A 0.0252(12) 0.0691(19) 0.0431(19) -0.0231(18) 0.0026(13) -0.0120(11)
F5A 0.0252(12) 0.0691(19) 0.0431(19) -0.0231(18) 0.0026(13) -0.0120(11)
F6A 0.0252(12) 0.0691(19) 0.0431(19) -0.0231(18) 0.0026(13) -0.0120(11)
F9A 0.0531(17) 0.083(3) 0.0286(11) -0.0032(16) 0.0170(12) -0.0074(18)
F7A 0.0531(17) 0.083(3) 0.0286(11) -0.0032(16) 0.0170(12) -0.0074(18)
F8A 0.0531(17) 0.083(3) 0.0286(11) -0.0032(16) 0.0170(12) -0.0074(18)
Eu1 0.01235(13) 0.02142(16) 0.02308(14) 0.00058(8) 0.00954(10) 0.00031(8)
S3 0.0142(5) 0.0329(7) 0.0204(5) 0.0008(5) 0.0082(4) -0.0014(4)
S2 0.0173(5) 0.0418(7) 0.0234(6) 0.0063(5) 0.0084(4) 0.0003(5)
S1 0.0187(5) 0.0308(7) 0.0296(6) 0.0101(5) 0.0119(5) 0.0064(5)
O8 0.0139(14) 0.0244(17) 0.0200(14) 0.0006(12) 0.0064(11) 0.0002(12)
O7 0.0205(15) 0.0306(19) 0.0243(15) 0.0007(13) 0.0121(13) -0.0025(13)
O4 0.0177(15) 0.0247(18) 0.0277(17) 0.0057(13) 0.0121(13) 0.0061(12)
O5 0.0167(14) 0.0262(18) 0.0218(16) 0.0012(12) 0.0046(13) 0.0021(12)
O6 0.0197(15) 0.0300(19) 0.0258(16) -0.0032(13) 0.0110(13) -0.0002(13)
O3 0.0190(15) 0.0267(18) 0.0342(17) 0.0048(14) 0.0148(13) 0.0012(13)
F2 0.0395(16) 0.052(2) 0.069(2) 0.0368(17) 0.0282(15) 0.0118(15)
F3 0.0386(17) 0.052(2) 0.084(2) 0.0308(19) 0.0166(17) -0.0125(16)
F1 0.067(2) 0.075(3) 0.060(2) 0.0334(18) 0.0489(18) 0.0267(19)
O2 0.0329(18) 0.035(2) 0.068(2) 0.0023(18) 0.0364(18) 0.0062(16)
N2 0.0207(18) 0.024(2) 0.030(2) 0.0021(17) 0.0114(16) -0.0023(16)
N3 0.0202(18) 0.027(2) 0.032(2) 0.0049(16) 0.0131(16) 0.0044(16)
O1 0.057(2) 0.044(3) 0.050(2) -0.0213(19) 0.0080(19) -0.007(2)
C44 0.022(2) 0.013(2) 0.026(2) -0.0020(17) 0.0113(18) -0.0001(17)
N1 0.027(2) 0.031(2) 0.040(2) -0.0055(18) 0.0180(18) -0.0013(18)
C47 0.017(2) 0.024(3) 0.032(2) 0.0002(19) 0.0137(18) 0.0007(18)
C45 0.017(2) 0.032(3) 0.024(2) -0.0068(19) 0.0060(18) -0.0058(19)
C46 0.015(2) 0.036(3) 0.031(2) -0.003(2) 0.0107(18) -0.0040(19)
C42 0.015(2) 0.033(3) 0.026(2) -0.004(2) 0.0106(18) -0.0020(19)
C28 0.023(2) 0.024(3) 0.025(2) -0.0009(19) 0.0123(18) 0.0013(19)
C26 0.021(2) 0.026(3) 0.031(2) 0.011(2) 0.0079(19) 0.0050(19)
C27 0.018(2) 0.022(3) 0.025(2) -0.0017(19) 0.0098(18) 0.0015(18)
C43 0.017(2) 0.018(2) 0.028(2) -0.0024(18) 0.0090(18) 0.0010(17)
C14 0.018(2) 0.031(3) 0.036(3) 0.008(2) 0.013(2) 0.0009(19)
C35 0.018(2) 0.036(3) 0.025(2) 0.003(2) 0.0083(18) 0.006(2)
C41 0.018(2) 0.035(3) 0.024(2) -0.005(2) 0.0076(18) 0.007(2)
C18 0.025(2) 0.024(3) 0.033(2) 0.001(2) 0.016(2) 0.0072(19)
C32 0.020(2) 0.031(3) 0.022(2) 0.0046(18) 0.0078(18) 0.0051(18)
C25 0.029(2) 0.022(3) 0.028(2) 0.0037(19) 0.015(2) 0.001(2)
C15 0.024(2) 0.029(3) 0.038(3) 0.005(2) 0.021(2) 0.005(2)
C19 0.033(3) 0.022(3) 0.035(3) -0.003(2) 0.010(2) 0.001(2)
C17 0.031(2) 0.026(3) 0.035(3) -0.001(2) 0.018(2) 0.006(2)
C33 0.024(2) 0.046(3) 0.023(2) 0.004(2) 0.010(2) -0.003(2)
C34 0.016(2) 0.055(3) 0.031(3) 0.006(2) 0.0081(19) 0.002(2)
C21 0.028(2) 0.024(3) 0.047(3) 0.006(2) 0.015(2) 0.002(2)
C29 0.026(2) 0.039(3) 0.025(2) 0.011(2) 0.0114(19) 0.008(2)
C40 0.024(2) 0.050(4) 0.030(3) 0.004(2) 0.015(2) -0.004(2)
C30 0.019(2) 0.038(3) 0.028(2) 0.008(2) 0.0081(18) 0.007(2)
C36 0.023(2) 0.030(3) 0.030(3) 0.0024(19) 0.014(2) 0.0022(19)
C31 0.018(2) 0.026(2) 0.023(2) 0.0010(19) 0.0077(18) 0.0045(19)
C10 0.024(2) 0.035(3) 0.030(2) 0.003(2) 0.0085(19) -0.010(2)
C23 0.031(2) 0.032(3) 0.029(2) 0.001(2) 0.009(2) 0.003(2)
C9 0.042(3) 0.023(3) 0.031(3) -0.008(2) 0.012(2) -0.004(2)
C20 0.041(3) 0.029(3) 0.031(3) 0.008(2) 0.015(2) 0.007(2)
C38 0.017(2) 0.038(3) 0.027(2) -0.003(2) 0.0073(18) 0.003(2)
C22 0.023(2) 0.034(3) 0.044(3) -0.004(2) 0.005(2) -0.002(2)
C7 0.062(4) 0.040(4) 0.067(4) -0.025(3) 0.042(3) -0.007(3)
C37 0.021(2) 0.061(4) 0.025(2) 0.001(2) 0.0068(19) -0.003(2)
C12 0.015(2) 0.051(4) 0.055(3) 0.020(3) 0.002(2) -0.009(2)
C13 0.016(2) 0.049(3) 0.053(3) 0.018(3) 0.014(2) 0.005(2)
C11 0.031(3) 0.040(3) 0.041(3) 0.004(2) 0.006(2) -0.014(2)
C39 0.033(3) 0.066(4) 0.027(3) -0.008(3) 0.010(2) -0.011(3)
C16 0.047(3) 0.031(3) 0.065(4) -0.001(3) 0.041(3) 0.010(2)
C24 0.026(3) 0.043(3) 0.049(3) 0.017(3) 0.018(2) 0.004(2)
C8 0.069(4) 0.061(4) 0.044(3) -0.018(3) 0.010(3) 0.023(3)

loop_
_atom_type_symbol
_atom_type_description
_atom_type_scat_dispersion_real
_atom_type_scat_dispersion_imag
_atom_type_scat_source
C C 0.0033 0.0016 'International Tables Vol C Tables 4.2.6.8 and 6.1.1.4'
H H 0.0000 0.0000 'International Tables Vol C Tables 4.2.6.8 and 6.1.1.4'
Eu Eu -0.1578 3.6682 'International Tables Vol C Tables 4.2.6.8 and 6.1.1.4'
F F 0.0171 0.0103 'International Tables Vol C Tables 4.2.6.8 and 6.1.1.4'
N N 0.0061 0.0033 'International Tables Vol C Tables 4.2.6.8 and 6.1.1.4'
O O 0.0106 0.0060 'International Tables Vol C Tables 4.2.6.8 and 6.1.1.4'
S S 0.1246 0.1234 'International Tables Vol C Tables 4.2.6.8 and 6.1.1.4'

loop_
_geom_angle_atom_site_label_1
_geom_angle_atom_site_label_2
_geom_angle_atom_site_label_3
_geom_angle
_geom_angle_site_symmetry_1
_geom_angle_site_symmetry_3
_geom_angle_publ_flag
C5 C6 C1 120.0 . . ?
C5 C6 C7 121.1(8) . . ?
C1 C6 C7 118.9(8) . . ?
C6 C5 C4 120.0 . . ?
C6 C5 H5 120.0 . . ?
C4 C5 H5 120.0 . . ?
C5 C4 C3 120.0 . . ?
C5 C4 H4 120.0 . . ?
C3 C4 H4 120.0 . . ?
C2 C3 C4 120.0 . . ?
C2 C3 H3 120.0 . . ?
C4 C3 H3 120.0 . . ?
C3 C2 C1 120.0 . . ?
C3 C2 H2 120.0 . . ?
C1 C2 H2 120.0 . . ?
C2 C1 C6 120.0 . . ?
C2 C1 H1 120.0 . . ?
C6 C1 H1 120.0 . . ?
C3A C2A C1A 118.5(18) . . ?
C3A C2A H2A 120.7 . . ?
C1A C2A H2A 120.7 . . ?
C5A C4A C3A 111(2) . . ?
C5A C4A H4A 124.7 . . ?
C3A C4A H4A 124.7 . . ?
C4A C5A C6A 126.5(19) . . ?
C4A C5A H5A 116.7 . . ?
C6A C5A H5A 116.7 . . ?
C6A C1A C2A 116.9(17) . . ?
C6A C1A H1A 121.5 . . ?
C2A C1A H1A 121.5 . . ?
C4A C3A C2A 126.3(19) . . ?
C4A C3A H3A 116.8 . . ?
C2A C3A H3A 116.8 . . ?
C1A C6A C5A 120.9(16) . . ?
C1A C6A C7 125.9(17) . . ?
C5A C6A C7 113.0(15) . . ?
O4 Eu1 O8 75.53(9) . . ?
O4 Eu1 O6 141.22(9) . 2_655 ?
O8 Eu1 O6 84.77(9) . 2_655 ?
O4 Eu1 O3 73.81(9) . . ?
O8 Eu1 O3 135.10(9) . . ?
O6 Eu1 O3 138.17(9) 2_655 . ?
O4 Eu1 O7 78.34(10) . . ?
O8 Eu1 O7 71.11(9) . . ?
O6 Eu1 O7 126.30(10) 2_655 . ?
O3 Eu1 O7 71.17(10) . . ?
O4 Eu1 O5 72.78(10) . 2_655 ?
O8 Eu1 O5 71.19(9) . 2_655 ?
O6 Eu1 O5 69.33(9) 2_655 2_655 ?
O3 Eu1 O5 127.41(10) . 2_655 ?
O7 Eu1 O5 136.93(9) . 2_655 ?
O4 Eu1 N3 144.35(11) . . ?
O8 Eu1 N3 95.71(10) . . ?
O6 Eu1 N3 69.58(10) 2_655 . ?
O3 Eu1 N3 90.65(10) . . ?
O7 Eu1 N3 66.22(10) . . ?
O5 Eu1 N3 137.75(10) 2_655 . ?
O4 Eu1 N1 83.70(11) . . ?
O8 Eu1 N1 136.28(10) . . ?
O6 Eu1 N1 88.31(11) 2_655 . ?
O3 Eu1 N1 71.00(11) . . ?
O7 Eu1 N1 141.31(11) . . ?
O5 Eu1 N1 66.01(10) 2_655 . ?
N3 Eu1 N1 121.92(11) . . ?
O4 Eu1 N2 137.05(11) . . ?
O8 Eu1 N2 146.93(10) . . ?
O6 Eu1 N2 65.48(10) 2_655 . ?
O3 Eu1 N2 72.70(10) . . ?
O7 Eu1 N2 114.46(10) . . ?
O5 Eu1 N2 108.46(10) 2_655 . ?
N3 Eu1 N2 61.54(11) . . ?
N1 Eu1 N2 60.41(11) . . ?
C47 S3 C44 92.09(19) . . ?
C35 S2 C32 91.8(2) . . ?
C31 S1 C28 91.5(2) . . ?
C43 O8 Eu1 130.9(3) . . ?
C41 O7 Eu1 130.6(2) . . ?
C27 O4 Eu1 134.7(3) . . ?
C36 O5 Eu1 134.4(3) . 2_655 ?
C38 O6 Eu1 132.8(3) . 2_655 ?
C25 O3 Eu1 130.5(3) . . ?
C15 O2 C16 105.0(3) . . ?
C10 N2 C14 118.2(4) . . ?
C10 N2 Eu1 121.3(3) . . ?
C14 N2 Eu1 120.0(3) . . ?
C15 N3 C17 107.4(3) . . ?
C15 N3 Eu1 119.6(3) . . ?
C17 N3 Eu1 132.9(3) . . ?
C9 O1 C8 104.4(4) . . ?
C45 C44 C43 131.1(4) . . ?
C45 C44 S3 110.4(3) . . ?
C43 C44 S3 118.0(3) . . ?
C9 N1 C7 107.2(4) . . ?
C9 N1 Eu1 119.5(3) . . ?
C7 N1 Eu1 132.9(3) . . ?
C46 C47 C47 129.4(4) . 2_655 ?
C46 C47 S3 110.7(3) . . ?
C47 C47 S3 119.7(4) 2_655 . ?
C44 C45 C46 113.2(4) . . ?
C44 C45 H45 123.4 . . ?
C46 C45 H45 123.4 . . ?
C47 C46 C45 113.6(4) . . ?
C47 C46 H46 123.2 . . ?
C45 C46 H46 123.2 . . ?
C41 C42 C43 121.8(4) . . ?
C41 C42 H42 119.1 . . ?
C43 C42 H42 119.1 . . ?
C29 C28 C27 129.5(4) . . ?
C29 C28 S1 111.2(3) . . ?
C27 C28 S1 119.3(3) . . ?
C25 C26 C27 123.9(4) . . ?
C25 C26 H26 118.1 . . ?
C27 C26 H26 118.1 . . ?
O4 C27 C26 124.3(4) . . ?
O4 C27 C28 116.8(4) . . ?
C26 C27 C28 118.8(4) . . ?
O8 C43 C42 124.1(4) . . ?
O8 C43 C44 116.6(4) . . ?
C42 C43 C44 119.3(4) . . ?
N2 C14 C13 122.0(5) . . ?
N2 C14 C15 114.0(4) . . ?
C13 C14 C15 123.9(4) . . ?
C34 C35 C36 129.3(4) . . ?
C34 C35 S2 110.6(3) . . ?
C36 C35 S2 120.1(3) . . ?
O7 C41 C42 128.9(4) . . ?
O7 C41 C40 113.3(4) . . ?
C42 C41 C40 117.8(4) . . ?
C23 C18 C19 118.7(4) . . ?
C23 C18 C17 119.1(4) . . ?
C19 C18 C17 122.2(4) . . ?
C33 C32 C31 125.5(4) . . ?
C33 C32 S2 110.7(3) . . ?
C31 C32 S2 123.8(3) . . ?
O3 C25 C26 129.4(4) . . ?
O3 C25 C24 113.3(4) . . ?
C26 C25 C24 117.3(4) . . ?
N3 C15 O2 118.5(4) . . ?
N3 C15 C14 124.7(4) . . ?
O2 C15 C14 116.7(4) . . ?
C20 C19 C18 120.0(4) . . ?
C20 C19 H19 120.0 . . ?
C18 C19 H19 120.0 . . ?
N3 C17 C18 113.3(3) . . ?
N3 C17 C16 102.0(4) . . ?
C18 C17 C16 113.5(4) . . ?
N3 C17 H17 109.3 . . ?
C18 C17 H17 109.3 . . ?
C16 C17 H17 109.3 . . ?
C32 C33 C34 113.2(4) . . ?
C32 C33 H33 123.4 . . ?
C34 C33 H33 123.4 . . ?
C35 C34 C33 113.7(4) . . ?
C35 C34 H34 123.2 . . ?
C33 C34 H34 123.2 . . ?
C22 C21 C20 120.0(5) . . ?
C22 C21 H21 120.0 . . ?
C20 C21 H21 120.0 . . ?
C28 C29 C30 113.2(4) . . ?
C28 C29 H29 123.4 . . ?
C30 C29 H29 123.4 . . ?
F9 C40 F7 105.4(5) . . ?
F8A C40 F7A 109.8(6) . . ?
F8A C40 F9A 107.0(6) . . ?
F7A C40 F9A 99.2(6) . . ?
F9 C40 F8 108.3(5) . . ?
F7 C40 F8 104.7(5) . . ?
F8A C40 C41 116.9(5) . . ?
F9 C40 C41 111.2(5) . . ?
F7 C40 C41 112.5(4) . . ?
F7A C40 C41 109.4(5) . . ?
F9A C40 C41 113.0(5) . . ?
F8 C40 C41 114.1(4) . . ?
C31 C30 C29 113.0(4) . . ?
C31 C30 H30 123.5 . . ?
C29 C30 H30 123.5 . . ?
O5 C36 C37 123.8(4) . . ?
O5 C36 C35 118.9(4) . . ?
C37 C36 C35 117.3(4) . . ?
C30 C31 C32 125.1(4) . . ?
C30 C31 S1 111.1(3) . . ?
C32 C31 S1 123.8(3) . . ?
N2 C10 C11 122.9(5) . . ?
N2 C10 C9 113.4(4) . . ?
C11 C10 C9 123.7(5) . . ?
C22 C23 C18 119.9(4) . . ?
C22 C23 H23 120.1 . . ?
C18 C23 H23 120.1 . . ?
N1 C9 O1 119.2(4) . . ?
N1 C9 C10 124.2(4) . . ?
O1 C9 C10 116.6(4) . . ?
C21 C20 C19 120.4(5) . . ?
C21 C20 H20 119.8 . . ?
C19 C20 H20 119.8 . . ?
O6 C38 C37 129.4(4) . . ?
O6 C38 C39 111.6(4) . . ?
C37 C38 C39 118.9(4) . . ?
C21 C22 C23 120.9(5) . . ?
C21 C22 H22 119.5 . . ?
C23 C22 H22 119.5 . . ?
C6A C7 N1 114.1(12) . . ?
C6A C7 C8 115.0(12) . . ?
N1 C7 C8 102.3(4) . . ?
N1 C7 C6 110.8(7) . . ?
C8 C7 C6 110.7(7) . . ?
N1 C7 H7 110.9 . . ?
C8 C7 H7 110.9 . . ?
C6 C7 H7 110.9 . . ?
C38 C37 C36 122.1(4) . . ?
C38 C37 H37 118.9 . . ?
C36 C37 H37 118.9 . . ?
C11 C12 C13 119.5(4) . . ?
C11 C12 H12 120.2 . . ?
C13 C12 H12 120.2 . . ?
C12 C13 C14 119.0(5) . . ?
C12 C13 H13 120.5 . . ?
C14 C13 H13 120.5 . . ?
C12 C11 C10 118.2(5) . . ?
C12 C11 H11 120.9 . . ?
C10 C11 H11 120.9 . . ?
F4A C39 F5A 113.0(6) . . ?
F6 C39 F5 109.0(5) . . ?
F6 C39 F4 110.1(7) . . ?
F5 C39 F4 99.9(6) . . ?
F4A C39 F6A 97.6(9) . . ?
F5A C39 F6A 99.3(6) . . ?
F4A C39 C38 119.7(6) . . ?
F6 C39 C38 115.9(5) . . ?
F5A C39 C38 115.9(5) . . ?
F5 C39 C38 113.2(4) . . ?
F4 C39 C38 107.5(5) . . ?
F6A C39 C38 107.0(5) . . ?
O2 C16 C17 104.6(4) . . ?
O2 C16 H16A 110.8 . . ?
C17 C16 H16A 110.8 . . ?
O2 C16 H16B 110.8 . . ?
C17 C16 H16B 110.8 . . ?
H16A C16 H16B 108.9 . . ?
F1 C24 F3 106.9(4) . . ?
F1 C24 F2 106.4(4) . . ?
F3 C24 F2 106.6(4) . . ?
F1 C24 C25 111.3(4) . . ?
F3 C24 C25 110.7(4) . . ?
F2 C24 C25 114.6(4) . . ?
O1 C8 C7 105.3(4) . . ?
O1 C8 H8A 110.7 . . ?
C7 C8 H8A 110.7 . . ?
O1 C8 H8B 110.7 . . ?
C7 C8 H8B 110.7 . . ?
H8A C8 H8B 108.8 . . ?

loop_
_geom_bond_atom_site_label_1
_geom_bond_atom_site_label_2
_geom_bond_distance
_geom_bond_site_symmetry_2
_geom_bond_publ_flag
F8 C40 1.373(7) . ?
F7 C40 1.337(7) . ?
F9 C40 1.305(7) . ?
F4 C39 1.391(8) . ?
F5 C39 1.374(7) . ?
F6 C39 1.288(8) . ?
C6 C5 1.3900 . ?
C6 C1 1.3900 . ?
C6 C7 1.578(9) . ?
C5 C4 1.3900 . ?
C5 H5 0.9300 . ?
C4 C3 1.3900 . ?
C4 H4 0.9300 . ?
C3 C2 1.3900 . ?
C3 H3 0.9300 . ?
C2 C1 1.3900 . ?
C2 H2 0.9300 . ?
C1 H1 0.9300 . ?
C2A C3A 1.392(14) . ?
C2A C1A 1.409(14) . ?
C2A H2A 0.9300 . ?
C4A C5A 1.366(14) . ?
C4A C3A 1.387(14) . ?
C4A H4A 0.9300 . ?
C5A C6A 1.388(14) . ?
C5A H5A 0.9300 . ?
C1A C6A 1.341(14) . ?
C1A H1A 0.9300 . ?
C3A H3A 0.9300 . ?
C6A C7 1.486(15) . ?
F4A C39 1.276(11) . ?
F5A C39 1.356(8) . ?
F6A C39 1.450(10) . ?
F9A C40 1.369(9) . ?
F7A C40 1.357(9) . ?
F8A C40 1.282(9) . ?
Eu1 O4 2.350(3) . ?
Eu1 O8 2.361(3) . ?
Eu1 O6 2.386(3) 2_655 ?
Eu1 O3 2.399(3) . ?
Eu1 O7 2.423(3) . ?
Eu1 O5 2.491(3) 2_655 ?
Eu1 N3 2.637(3) . ?
Eu1 N1 2.664(4) . ?
Eu1 N2 2.707(3) . ?
S3 C47 1.726(4) . ?
S3 C44 1.730(4) . ?
S2 C35 1.728(4) . ?
S2 C32 1.734(4) . ?
S1 C31 1.723(4) . ?
S1 C28 1.724(4) . ?
O8 C43 1.271(5) . ?
O7 C41 1.263(5) . ?
O4 C27 1.262(5) . ?
O5 C36 1.256(5) . ?
O6 C38 1.266(5) . ?
O3 C25 1.266(5) . ?
F2 C24 1.344(5) . ?
F3 C24 1.339(6) . ?
F1 C24 1.337(6) . ?
O2 C15 1.356(5) . ?
O2 C16 1.451(6) . ?
N2 C10 1.332(6) . ?
N2 C14 1.352(6) . ?
N3 C15 1.275(5) . ?
N3 C17 1.488(6) . ?
O1 C9 1.367(6) . ?
O1 C8 1.466(7) . ?
C44 C45 1.380(5) . ?
C44 C43 1.455(5) . ?
N1 C9 1.263(6) . ?
N1 C7 1.503(6) . ?
C47 C46 1.370(6) . ?
C47 C47 1.456(8) 2_655 ?
C45 C46 1.395(6) . ?
C45 H45 0.9300 . ?
C46 H46 0.9300 . ?
C42 C41 1.377(6) . ?
C42 C43 1.418(6) . ?
C42 H42 0.9300 . ?
C28 C29 1.365(6) . ?
C28 C27 1.473(5) . ?
C26 C25 1.379(6) . ?
C26 C27 1.407(6) . ?
C26 H26 0.9300 . ?
C14 C13 1.388(6) . ?
C14 C15 1.451(6) . ?
C35 C34 1.372(6) . ?
C35 C36 1.473(6) . ?
C41 C40 1.518(6) . ?
C18 C23 1.394(6) . ?
C18 C19 1.403(6) . ?
C18 C17 1.500(6) . ?
C32 C33 1.372(6) . ?
C32 C31 1.452(6) . ?
C25 C24 1.532(6) . ?
C19 C20 1.380(6) . ?
C19 H19 0.9300 . ?
C17 C16 1.555(6) . ?
C17 H17 0.9800 . ?
C33 C34 1.397(6) . ?
C33 H33 0.9300 . ?
C34 H34 0.9300 . ?
C21 C22 1.362(7) . ?
C21 C20 1.376(7) . ?
C21 H21 0.9300 . ?
C29 C30 1.393(6) . ?
C29 H29 0.9300 . ?
C30 C31 1.373(6) . ?
C30 H30 0.9300 . ?
C36 C37 1.430(6) . ?
C10 C11 1.404(6) . ?
C10 C9 1.458(6) . ?
C23 C22 1.383(7) . ?
C23 H23 0.9300 . ?
C20 H20 0.9300 . ?
C38 C37 1.352(6) . ?
C38 C39 1.511(6) . ?
C22 H22 0.9300 . ?
C7 C8 1.542(8) . ?
C7 H7 0.9800 . ?
C37 H37 0.9300 . ?
C12 C11 1.372(7) . ?
C12 C13 1.384(8) . ?
C12 H12 0.9300 . ?
C13 H13 0.9300 . ?
C11 H11 0.9300 . ?
C16 H16A 0.9700 . ?
C16 H16B 0.9700 . ?
C8 H8A 0.9700 . ?
C8 H8B 0.9700 . ?

loop_
_platon_squeeze_void_nr
_platon_squeeze_void_average_x
_platon_squeeze_void_average_y
_platon_squeeze_void_average_z
_platon_squeeze_void_volume
_platon_squeeze_void_count_electrons
_platon_squeeze_void_content
1 0.500 0.055 0.250 97 14 ' '
2 1.000 0.555 0.250 97 14 ' '
3 0.278 0.943 0.211 14 -1 ' '
4 0.778 0.443 0.211 14 -1 ' '
5 0.000 0.240 0.250 7 0 ' '
6 0.500 0.740 0.250 7 0 ' '
7 0.222 0.443 0.289 15 -1 ' '
8 0.722 0.943 0.289 15 -1 ' '
9 0.500 0.945 0.750 97 14 ' '
10 1.000 0.445 0.750 97 14 ' '
11 0.278 0.057 0.711 15 -1 ' '
12 0.778 0.557 0.711 15 -1 ' '
13 0.000 0.760 0.750 7 0 ' '
14 0.500 0.260 0.750 7 0 ' '
15 0.222 0.557 0.789 15 -1 ' '
16 0.722 0.057 0.789 15 -1 ' '
